data_1570988
loop_
_publ_author_name
'Dunstan, Maja A.'
'Giansiracusa, Marcus J.'
'Calvello, Simone'
'Sorace, Lorenzo'
'Krause-Heuer, Anwen M'
'Soncini, Alessandro'
'Mole, Richard A.'
'Boskovic, Colette'

_publ_section_title
;
 <i>Ab initio</i>-based determination of lanthanoid-radical exchange as
 visualised by inelastic neutron scattering.
;
_journal_issue 12
_journal_name_full 'Chemical science'
_journal_page_first 4466
_journal_page_last 4477
_journal_paper_doi 10.1039/d3sc04229d
_journal_volume 15
_journal_year 2024
_chemical_formula_moiety 'C25 H25 B2 N12 O2 Y'
_chemical_formula_sum 'C25 H25 B2 N12 O2 Y'
_chemical_formula_weight 636.10
_chemical_name_systematic yttrium(III)bis(tris-pyrazolylborato)(tropolonato)
_space_group_crystal_system tetragonal
_space_group_IT_number 92
_space_group_name_Hall 'P 4abw 2nw'
_space_group_name_H-M_alt 'P 41 21 2'
_atom_sites_solution_hydrogens geom
_audit_creation_date 2022-01-10
_audit_creation_method
;
Olex2 1.2
(compiled 2018.05.29 svn.r3508 for OlexSys, GUI svn.r5506)
;
_audit_update_record
;
2023-08-10 deposited with the CCDC.	2024-02-13 downloaded from the CCDC.
;
_cell_angle_alpha 90
_cell_angle_beta 90
_cell_angle_gamma 90
_cell_formula_units_Z 4
_cell_length_a 9.33650(10)
_cell_length_b 9.33650(10)
_cell_length_c 31.9312(7)
_cell_measurement_reflns_used 4933
_cell_measurement_temperature 100.0(3)
_cell_measurement_theta_max 75.7470
_cell_measurement_theta_min 4.9150
_cell_volume 2783.45(7)
_computing_cell_refinement 'CrysAlisPro 1.171.40.84a (Rigaku OD, 2020)'
_computing_data_collection 'CrysAlisPro 1.171.40.84a (Rigaku OD, 2020)'
_computing_data_reduction 'CrysAlisPro 1.171.40.84a (Rigaku OD, 2020)'
_computing_molecular_graphics 'Olex2 (Dolomanov et al., 2009)'
_computing_publication_material 'Olex2 (Dolomanov et al., 2009)'
_computing_structure_refinement 'ShelXL (Sheldrick, 2015)'
_computing_structure_solution 'SHELXT 2018/2 (Sheldrick, 2018)'
_diffrn_ambient_environment N~2~
_diffrn_ambient_temperature 100.0(3)
_diffrn_detector 'Hybrid Pixel Array Detector'
_diffrn_detector_area_resol_mean 10.0000
_diffrn_detector_type HyPix
_diffrn_measured_fraction_theta_full 1.000
_diffrn_measured_fraction_theta_max 0.986
_diffrn_measurement_details
;
List of Runs (angles in degrees, time in seconds):

  # Type    Start    End  Width  t~exp~   \w     \q     \k     \f   Frames
#--------------------------------------------------------------------------
  1  \w     97.00 154.00   0.50    1.89    --  105.86 128.00 -29.00  114
  2  \w     78.00 106.00   0.50    1.89    --  105.86 -94.00-180.00   56
  3  \w     34.00  69.00   0.50    1.89    --  105.86 -94.00-180.00   70
  4  \w     33.00  66.00   0.50    1.89    --  105.86 -61.00-150.00   66
  5  \w     37.00  99.00   0.50    1.89    --  105.86-129.00 166.00  124
  6  \w     36.00 105.00   0.50    1.89    --  105.86 -94.00 150.00  138
  7  \w    -42.00 -15.00   0.50    1.89    --  -86.25   5.00 158.00   54
  8  \w    -28.00  10.00   0.50    0.47    --  -47.45  19.00  90.00   76
  9  \w   -101.00 -74.00   0.50    1.89    --  -86.25-128.00-103.00   54
 10  \w   -114.00 -74.00   0.50    0.47    --  -47.45-125.00   0.00   80
 11  \w    -30.00  16.00   0.50    0.47    --  -47.45  19.00-180.00   92
;
_diffrn_measurement_device 'four-circle diffractometer'
_diffrn_measurement_device_type 'XtaLAB Synergy, Dualflex, HyPix'
_diffrn_measurement_method '\w scans'
_diffrn_orient_matrix_type 'CrysAlisPro convention (1999,Acta A55,543-557)'
_diffrn_orient_matrix_UB_11 -0.0652583000
_diffrn_orient_matrix_UB_12 0.0036075000
_diffrn_orient_matrix_UB_13 -0.0442780000
_diffrn_orient_matrix_UB_21 0.1514575000
_diffrn_orient_matrix_UB_22 0.0103372000
_diffrn_orient_matrix_UB_23 -0.0190293000
_diffrn_orient_matrix_UB_31 0.0079930000
_diffrn_orient_matrix_UB_32 -0.1645561000
_diffrn_orient_matrix_UB_33 -0.0020937000
_diffrn_radiation_monochromator mirror
_diffrn_radiation_probe x-ray
_diffrn_radiation_type CuK\a
_diffrn_radiation_wavelength 1.54184
_diffrn_reflns_av_R_equivalents 0.0470
_diffrn_reflns_av_unetI/netI 0.0466
_diffrn_reflns_Laue_measured_fraction_full 1.000
_diffrn_reflns_Laue_measured_fraction_max 0.986
_diffrn_reflns_limit_h_max 11
_diffrn_reflns_limit_h_min -7
_diffrn_reflns_limit_k_max 5
_diffrn_reflns_limit_k_min -11
_diffrn_reflns_limit_l_max 40
_diffrn_reflns_limit_l_min -37
_diffrn_reflns_number 9108
_diffrn_reflns_point_group_measured_fraction_full 0.998
_diffrn_reflns_point_group_measured_fraction_max 0.964
_diffrn_reflns_theta_full 67.684
_diffrn_reflns_theta_max 76.388
_diffrn_reflns_theta_min 4.935
_diffrn_source 'micro-focus sealed X-ray tube'
_diffrn_source_type 'PhotonJet (Cu) X-ray Source'
_exptl_absorpt_coefficient_mu 3.353
_exptl_absorpt_correction_T_max 1.000
_exptl_absorpt_correction_T_min 0.717
_exptl_absorpt_correction_type gaussian
_exptl_absorpt_process_details
;
CrysAlisPro 1.171.40.84a (Rigaku Oxford Diffraction, 2020)
Numerical absorption correction based on gaussian integration over
a multifaceted crystal model
Empirical absorption correction using spherical harmonics,
implemented in SCALE3 ABSPACK scaling algorithm.
;
_exptl_crystal_colour yellow
_exptl_crystal_colour_primary yellow
_exptl_crystal_density_diffrn 1.518
_exptl_crystal_description block
_exptl_crystal_F_000 1296
_exptl_crystal_preparation 'Reaction of KTp, Y(III) nitrate hexahydrate and tropolonate in methanol.'
_exptl_crystal_recrystallization_method 'Hot recrystallisation in methanol/ethyl acetate.'
_exptl_crystal_size_max 0.123
_exptl_crystal_size_mid 0.076
_exptl_crystal_size_min 0.05
_refine_diff_density_max 0.427
_refine_diff_density_min -0.594
_refine_diff_density_rms 0.059
_refine_ls_abs_structure_details
;
 Flack x determined using 987 quotients [(I+)-(I-)]/[(I+)+(I-)]
 (Parsons, Flack and Wagner, Acta Cryst. B69 (2013) 249-259).
;
_refine_ls_abs_structure_Flack 0.002(11)
_refine_ls_extinction_method none
_refine_ls_goodness_of_fit_ref 1.066
_refine_ls_hydrogen_treatment constr
_refine_ls_matrix_type full
_refine_ls_number_parameters 191
_refine_ls_number_reflns 2827
_refine_ls_number_restraints 0
_refine_ls_restrained_S_all 1.066
_refine_ls_R_factor_all 0.0324
_refine_ls_R_factor_gt 0.0301
_refine_ls_shift/su_max 0.000
_refine_ls_shift/su_mean 0.000
_refine_ls_structure_factor_coef Fsqd
_refine_ls_weighting_details 'w=1/[\s^2^(Fo^2^)+(0.0237P)^2^+1.8557P] where P=(Fo^2^+2Fc^2^)/3'
_refine_ls_weighting_scheme calc
_refine_ls_wR_factor_gt 0.0737
_refine_ls_wR_factor_ref 0.0747
_reflns_Friedel_coverage 0.599
_reflns_Friedel_fraction_full 0.994
_reflns_Friedel_fraction_max 0.930
_reflns_number_gt 2669
_reflns_number_total 2827
_reflns_threshold_expression 'I > 2\s(I)'
_cod_data_source_file d3sc04229d3.cif
_cod_data_source_block y-trop
_cod_depositor_comments 'Adding full bibliography for 1570987--1570990.cif.'
_cod_original_cell_volume 2783.45(9)
_cod_database_code 1570988
_shelx_shelxl_version_number 2018/3
_chemical_oxdiff_formula 'C25 H25 O2 N12 Y B2'
_shelx_space_group_comment
;
The symmetry employed for this shelxl refinement is uniquely defined
by the following loop, which should always be used as a source of
symmetry information in preference to the above space-group names.
They are only intended as comments.
;
_shelx_estimated_absorpt_t_max 0.850
_shelx_estimated_absorpt_t_min 0.683
_reflns_odcompleteness_completeness 99.94
_reflns_odcompleteness_iscentric 1
_reflns_odcompleteness_theta 66.97
_olex2_refinement_description
;
1. Fixed Uiso
 At 1.2 times of:
  All B(H) groups, All C(H) groups
2.a Ternary CH refined with riding coordinates:
 B1(H1A)
2.b Aromatic/amide H refined with riding coordinates:
 C1(H1), C2(H2), C3(H3), C4(H4), C5(H5), C6(H6), C7(H7), C8(H8), C9(H9),
 C11(H11), C12(H12), C13(H13)
;
_olex2_submission_special_instructions 'No special instructions were received'
_oxdiff_exptl_absorpt_empirical_details
;
Empirical correction (ABSPACK) includes:
- Absorption correction using spherical harmonics
- Frame scaling
;
_oxdiff_exptl_absorpt_empirical_full_max 2.140
_oxdiff_exptl_absorpt_empirical_full_min 0.655

loop_
_space_group_symop_operation_xyz
'x, y, z'
'-x, -y, z+1/2'
'-y+1/2, x+1/2, z+1/4'
'y+1/2, -x+1/2, z+3/4'
'-x+1/2, y+1/2, -z+1/4'
'x+1/2, -y+1/2, -z+3/4'
'y, x, -z'
'-y, -x, -z+1/2'

loop_
_atom_site_label
_atom_site_type_symbol
_atom_site_fract_x
_atom_site_fract_y
_atom_site_fract_z
_atom_site_U_iso_or_equiv
_atom_site_adp_type
_atom_site_occupancy
_atom_site_site_symmetry_order
_atom_site_calc_flag
_atom_site_refinement_flags_posn
_atom_site_refinement_flags_adp
_atom_site_refinement_flags_occupancy
_atom_site_disorder_assembly
_atom_site_disorder_group
Y1 Y 0.39439(3) 0.39439(3) 0.500000 0.02125(13) Uani 1 2 d S T P . .
O1 O 0.1737(3) 0.3275(3) 0.47566(8) 0.0255(6) Uani 1 1 d . . . . .
N1 N 0.2288(3) 0.4715(4) 0.55727(11) 0.0278(7) Uani 1 1 d . . . . .
N2 N 0.2699(4) 0.5503(4) 0.59110(11) 0.0287(7) Uani 1 1 d . . . . .
N3 N 0.4504(4) 0.6504(4) 0.51940(10) 0.0277(7) Uani 1 1 d . . . . .
N4 N 0.4684(4) 0.6933(3) 0.56001(10) 0.0269(7) Uani 1 1 d . . . . .
N5 N 0.5301(4) 0.3685(3) 0.56525(10) 0.0263(7) Uani 1 1 d . . . . .
N6 N 0.5257(4) 0.4632(4) 0.59771(10) 0.0288(7) Uani 1 1 d . . . . .
C1 C 0.0856(4) 0.4587(4) 0.56063(13) 0.0288(8) Uani 1 1 d . . . . .
H1 H 0.026893 0.407251 0.541541 0.035 Uiso 1 1 calc R . . . .
C2 C 0.0352(4) 0.5307(5) 0.59577(14) 0.0310(9) Uani 1 1 d . . . . .
H2 H -0.061307 0.538747 0.604918 0.037 Uiso 1 1 calc R . . . .
C3 C 0.1544(4) 0.5876(5) 0.61434(13) 0.0313(9) Uani 1 1 d . . . . .
H3 H 0.155904 0.643518 0.639189 0.038 Uiso 1 1 calc R . . . .
C4 C 0.5018(4) 0.7585(4) 0.49614(15) 0.0314(8) Uani 1 1 d . . . . .
H4 H 0.504053 0.758413 0.466395 0.038 Uiso 1 1 calc R . . . .
C5 C 0.5512(5) 0.8704(4) 0.52080(15) 0.0342(9) Uani 1 1 d . . . . .
H5 H 0.592071 0.958412 0.511833 0.041 Uiso 1 1 calc R . . . .
C6 C 0.5275(5) 0.8252(5) 0.56106(15) 0.0311(9) Uani 1 1 d . . . . .
H6 H 0.549189 0.878026 0.585676 0.037 Uiso 1 1 calc R . . . .
C7 C 0.6269(4) 0.2684(4) 0.57574(14) 0.0320(9) Uani 1 1 d . . . . .
H7 H 0.651264 0.188024 0.558940 0.038 Uiso 1 1 calc R . . . .
C8 C 0.6867(5) 0.2989(5) 0.61473(14) 0.0371(9) Uani 1 1 d . . . . .
H8 H 0.758161 0.246170 0.629242 0.045 Uiso 1 1 calc R . . . .
C9 C 0.6192(4) 0.4226(4) 0.62754(13) 0.0337(9) Uani 1 1 d . . . . .
H9 H 0.635941 0.471292 0.653210 0.040 Uiso 1 1 calc R . . . .
C10 C 0.1187(4) 0.2071(4) 0.48596(12) 0.0260(8) Uani 1 1 d . . . . .
C11 C -0.0201(4) 0.1715(5) 0.47094(14) 0.0305(8) Uani 1 1 d . . . . .
H11 H -0.063091 0.242268 0.453659 0.037 Uiso 1 1 calc R . . . .
C12 C -0.1027(5) 0.0507(4) 0.47737(14) 0.0357(9) Uani 1 1 d . . . . .
H12 H -0.194008 0.052481 0.464272 0.043 Uiso 1 1 calc R . . . .
C13 C -0.0732(4) -0.0732(4) 0.500000 0.0381(13) Uani 1 2 d S T P . .
H13 H -0.145103 -0.145103 0.500000 0.046 Uiso 1 2 calc RS T P . .
B1 B 0.4258(4) 0.5965(5) 0.59717(13) 0.0299(9) Uani 1 1 d . . . . .
H1A H 0.436874 0.657111 0.627256 0.036 Uiso 1 1 calc R . . . .

loop_
_atom_site_aniso_label
_atom_site_aniso_U_11
_atom_site_aniso_U_22
_atom_site_aniso_U_33
_atom_site_aniso_U_23
_atom_site_aniso_U_13
_atom_site_aniso_U_12
Y1 0.02158(14) 0.02158(14) 0.0206(2) 0.00026(13) -0.00026(13) -0.00218(17)
O1 0.0237(13) 0.0256(13) 0.0271(14) 0.0008(11) -0.0034(11) -0.0066(11)
N1 0.0241(17) 0.0312(17) 0.0280(17) -0.0028(14) -0.0016(14) -0.0003(13)
N2 0.0280(17) 0.0333(17) 0.0247(17) -0.0027(14) 0.0009(13) 0.0001(14)
N3 0.0312(17) 0.0280(17) 0.0240(16) 0.0012(13) -0.0009(14) -0.0016(12)
N4 0.0261(16) 0.0278(16) 0.0267(16) -0.0033(14) 0.0002(13) 0.0001(13)
N5 0.0259(15) 0.0288(18) 0.0242(16) 0.0016(13) -0.0034(13) -0.0044(13)
N6 0.0276(17) 0.0346(18) 0.0242(15) -0.0009(14) -0.0010(13) -0.0045(13)
C1 0.025(2) 0.0332(19) 0.028(2) 0.0018(16) -0.0003(16) -0.0018(16)
C2 0.0236(19) 0.039(2) 0.031(2) 0.0037(18) 0.0062(17) 0.0034(17)
C3 0.0320(19) 0.035(2) 0.0265(19) -0.0022(17) 0.0079(15) 0.0064(17)
C4 0.0298(19) 0.0328(19) 0.032(2) 0.0010(18) 0.0008(18) -0.0004(15)
C5 0.034(2) 0.024(2) 0.044(3) 0.0006(17) -0.0020(18) -0.0060(16)
C6 0.029(2) 0.026(2) 0.038(2) -0.0068(19) -0.0058(17) -0.0021(16)
C7 0.029(2) 0.0279(19) 0.039(2) -0.0002(17) -0.0026(18) -0.0016(16)
C8 0.033(2) 0.039(2) 0.039(2) 0.0117(19) -0.013(2) -0.0055(17)
C9 0.033(2) 0.042(2) 0.0261(18) 0.0071(16) -0.0089(17) -0.0076(18)
C10 0.0252(18) 0.0262(17) 0.0266(18) -0.0038(14) 0.0022(16) -0.0057(15)
C11 0.025(2) 0.033(2) 0.034(2) -0.0039(18) -0.0029(16) -0.0029(16)
C12 0.0278(19) 0.039(2) 0.040(2) -0.0061(17) -0.0002(19) -0.0075(19)
C13 0.0329(19) 0.0329(19) 0.048(3) -0.005(2) 0.005(2) -0.013(2)
B1 0.027(2) 0.040(2) 0.0234(18) -0.004(2) -0.0004(15) -0.0029(18)

loop_
_atom_type_symbol
_atom_type_description
_atom_type_scat_dispersion_real
_atom_type_scat_dispersion_imag
_atom_type_scat_source
C C 0.0181 0.0091 'International Tables Vol C Tables 4.2.6.8 and 6.1.1.4'
H H 0.0000 0.0000 'International Tables Vol C Tables 4.2.6.8 and 6.1.1.4'
B B 0.0090 0.0039 'International Tables Vol C Tables 4.2.6.8 and 6.1.1.4'
N N 0.0311 0.0180 'International Tables Vol C Tables 4.2.6.8 and 6.1.1.4'
O O 0.0492 0.0322 'International Tables Vol C Tables 4.2.6.8 and 6.1.1.4'
Y Y -0.2670 2.0244 'International Tables Vol C Tables 4.2.6.8 and 6.1.1.4'

loop_
_exptl_crystal_face_index_h
_exptl_crystal_face_index_k
_exptl_crystal_face_index_l
_exptl_crystal_face_perp_dist
0 1 -2 0.0536
0 -1 2 0.0184
-2 1 2 0.0412
-2 -1 1 0.0339
1 0 -2 0.0128
0 -1 0 0.0265
1 1 -2 0.0235
-1 -1 2 0.0313
0 0 1 0.0483
1 0 -1 0.0073
1 0 1 0.0101
0 0 -1 0.0520
1 -1 1 0.0135
-1 1 -1 0.0599
0 1 2 0.0656
0 -1 -2 0.0399

loop_
_geom_angle_atom_site_label_1
_geom_angle_atom_site_label_2
_geom_angle_atom_site_label_3
_geom_angle
_geom_angle_site_symmetry_1
_geom_angle_site_symmetry_3
_geom_angle_publ_flag
O1 Y1 O1 67.93(14) 7_556 . ?
O1 Y1 N1 80.93(11) . 7_556 ?
O1 Y1 N1 76.73(10) . . ?
O1 Y1 N1 76.73(10) 7_556 7_556 ?
O1 Y1 N1 80.93(11) 7_556 . ?
O1 Y1 N3 145.65(10) 7_556 . ?
O1 Y1 N3 145.65(10) . 7_556 ?
O1 Y1 N3 121.87(11) 7_556 7_556 ?
O1 Y1 N3 121.87(11) . . ?
O1 Y1 N5 76.33(10) 7_556 . ?
O1 Y1 N5 76.33(10) . 7_556 ?
O1 Y1 N5 136.66(10) . . ?
O1 Y1 N5 136.66(10) 7_556 7_556 ?
N1 Y1 N1 153.00(15) 7_556 . ?
N1 Y1 N3 134.85(11) . 7_556 ?
N1 Y1 N3 71.07(11) 7_556 7_556 ?
N1 Y1 N3 134.85(11) 7_556 . ?
N1 Y1 N3 71.07(11) . . ?
N3 Y1 N3 70.62(16) . 7_556 ?
N5 Y1 N1 74.11(11) . . ?
N5 Y1 N1 114.33(11) 7_556 . ?
N5 Y1 N1 74.11(11) 7_556 7_556 ?
N5 Y1 N1 114.33(11) . 7_556 ?
N5 Y1 N3 77.15(11) 7_556 7_556 ?
N5 Y1 N3 74.89(11) 7_556 . ?
N5 Y1 N3 77.15(11) . . ?
N5 Y1 N3 74.89(11) . 7_556 ?
N5 Y1 N5 145.56(15) 7_556 . ?
C10 O1 Y1 120.9(2) . . ?
N2 N1 Y1 124.2(2) . . ?
C1 N1 Y1 130.3(3) . . ?
C1 N1 N2 105.3(3) . . ?
N1 N2 B1 121.4(3) . . ?
C3 N2 N1 110.5(3) . . ?
C3 N2 B1 128.0(4) . . ?
N4 N3 Y1 122.4(2) . . ?
C4 N3 Y1 130.6(3) . . ?
C4 N3 N4 105.1(3) . . ?
N3 N4 B1 121.7(3) . . ?
C6 N4 N3 109.9(3) . . ?
C6 N4 B1 128.4(4) . . ?
N6 N5 Y1 124.5(2) . . ?
C7 N5 Y1 129.0(3) . . ?
C7 N5 N6 106.4(3) . . ?
N5 N6 B1 121.9(3) . . ?
C9 N6 N5 109.6(3) . . ?
C9 N6 B1 128.5(4) . . ?
N1 C1 C2 110.9(4) . . ?
C3 C2 C1 105.2(4) . . ?
N2 C3 C2 108.1(4) . . ?
N3 C4 C5 111.8(4) . . ?
C6 C5 C4 104.3(4) . . ?
N4 C6 C5 108.9(4) . . ?
N5 C7 C8 110.5(4) . . ?
C9 C8 C7 104.7(4) . . ?
N6 C9 C8 108.8(4) . . ?
O1 C10 C10 115.1(2) . 7_556 ?
O1 C10 C11 119.0(4) . . ?
C11 C10 C10 125.8(2) . 7_556 ?
C12 C11 C10 130.5(4) . . ?
C11 C12 C13 130.2(4) . . ?
C12 C13 C12 126.8(5) 7_556 . ?
N2 B1 N4 108.2(3) . . ?
N2 B1 N6 110.3(4) . . ?
N4 B1 N6 108.8(3) . . ?

loop_
_geom_bond_atom_site_label_1
_geom_bond_atom_site_label_2
_geom_bond_distance
_geom_bond_site_symmetry_2
_geom_bond_publ_flag
Y1 O1 2.289(3) 7_556 ?
Y1 O1 2.289(3) . ?
Y1 N1 2.500(3) . ?
Y1 N1 2.500(3) 7_556 ?
Y1 N3 2.524(3) . ?
Y1 N3 2.524(3) 7_556 ?
Y1 N5 2.450(3) 7_556 ?
Y1 N5 2.450(3) . ?
O1 C10 1.279(5) . ?
N1 N2 1.361(5) . ?
N1 C1 1.347(5) . ?
N2 C3 1.354(5) . ?
N2 B1 1.530(5) . ?
N3 N4 1.367(4) . ?
N3 C4 1.342(5) . ?
N4 C6 1.350(5) . ?
N4 B1 1.544(6) . ?
N5 N6 1.363(5) . ?
N5 C7 1.343(5) . ?
N6 C9 1.347(5) . ?
N6 B1 1.555(6) . ?
C1 C2 1.390(6) . ?
C2 C3 1.368(6) . ?
C4 C5 1.387(6) . ?
C5 C6 1.371(7) . ?
C7 C8 1.394(6) . ?
C8 C9 1.378(6) . ?
C10 C10 1.472(8) 7_556 ?
C10 C11 1.421(6) . ?
C11 C12 1.382(6) . ?
C12 C13 1.391(5) . ?

loop_
_exptl_oxdiff_crystal_face_indexfrac_h
_exptl_oxdiff_crystal_face_indexfrac_k
_exptl_oxdiff_crystal_face_indexfrac_l
_exptl_oxdiff_crystal_face_x
_exptl_oxdiff_crystal_face_y
_exptl_oxdiff_crystal_face_z
-0.0004 0.9995 -1.9995 0.0922 0.0483 -0.1603
0.0004 -0.9995 1.9995 -0.0922 -0.0483 0.1603
-2.0016 0.9997 1.9989 0.0457 -0.3309 -0.1847
-2.0009 -1.0001 0.9980 0.0828 -0.3324 0.1465
1.0006 -0.0001 -1.9992 0.0232 0.1896 0.0122
0.0004 -0.9998 -0.0004 -0.0036 -0.0103 0.1645
1.0002 0.9997 -1.9987 0.0268 0.1999 -0.1523
-1.0002 -0.9997 1.9987 -0.0268 -0.1999 0.1523
0.0000 0.0001 1.0000 -0.0443 -0.0190 -0.0021
1.0006 0.0001 -0.9992 -0.0211 0.1706 0.0101
1.0007 0.0004 1.0007 -0.1096 0.1325 0.0058
-0.0000 -0.0001 -1.0000 0.0443 0.0190 0.0021
1.0010 -0.9995 1.0003 -0.1132 0.1222 0.1704
-1.0010 0.9995 -1.0003 0.1132 -0.1222 -0.1704
-0.0003 1.0001 2.0004 -0.0849 -0.0278 -0.1688
0.0003 -1.0001 -2.0004 0.0849 0.0278 0.1688
